data_2243672
loop_
_publ_author_name
'Mori, Masatoshi'
'Suzuki, Takayoshi'

_publ_section_title
;
 Comparison of molecular structures of
 <i>cis</i>-bis[8-(dimethylphosphanyl)quinoline]nickel(II) and
 -platinum(II) complex cations
;
_journal_coeditor_code PK2650
_journal_issue 12
_journal_name_full 'Acta Crystallographica Section E'
_journal_page_first 1813
_journal_page_last 1817
_journal_paper_doi 10.1107/S2056989020014437
_journal_volume 76
_journal_year 2020
_chemical_formula_iupac '[Ni (C11 H12 N P)2] (Cl O4)2, C H3 N O2'
_chemical_formula_moiety 'C22 H24 N2 Ni P2 2+, 2(Cl O4 -), C H3 N O2'
_chemical_formula_sum 'C23 H27 Cl2 N3 Ni O10 P2'
_chemical_formula_weight 697.02
_chemical_name_systematic
'(<i>SP</i>-4-2)-<i>cis</i>-Bis[8-(dimethylphosphanyl)quinoline-\k^2^<i>N</i>,<i>P</i>]nickel(II) bis(perchlorate) nitromethane monosolvate'
_space_group_crystal_system monoclinic
_space_group_IT_number 14
_space_group_name_Hall '-P 2ybc'
_space_group_name_H-M_alt 'P 1 21/c 1'
_atom_sites_solution_hydrogens geom
_atom_sites_solution_primary direct
_atom_sites_solution_secondary difmap
_audit_creation_method SHELXL-2013
_cell_angle_alpha 90
_cell_angle_beta 100.524(3)
_cell_angle_gamma 90
_cell_formula_units_Z 4
_cell_length_a 17.8114(13)
_cell_length_b 8.9398(6)
_cell_length_c 18.0245(14)
_cell_measurement_reflns_used 20058
_cell_measurement_temperature 188(2)
_cell_measurement_theta_max 27.57
_cell_measurement_theta_min 3.23
_cell_volume 2821.8(4)
_computing_cell_refinement
;
RAPID AUTO (Rigaku, 1998)
;
_computing_data_collection
;
RAPID AUTO (Rigaku, 1998)
;
_computing_data_reduction
;
CrystalStructure (Rigaku, 2010)
;
_computing_molecular_graphics
;
CrystalMaker (CrystalMaker Software, 2017)
;
_computing_publication_material
;
SHELXL2013 (Sheldrick, 2015)
;
_computing_structure_refinement
;
SHELXL2013 (Sheldrick, 2015)
;
_computing_structure_solution
;
SIR2011 (Burla <i>et al.</i>,  2012)
;
_diffrn_ambient_temperature 188(2)
_diffrn_detector_area_resol_mean 10.000
_diffrn_measured_fraction_theta_full 0.998
_diffrn_measured_fraction_theta_max 0.998
_diffrn_measurement_device_type 'Rigaku R-AXIS RAPID'
_diffrn_measurement_method \w
_diffrn_radiation_type 'Mo K\a'
_diffrn_radiation_wavelength 0.71075
_diffrn_reflns_av_R_equivalents 0.0408
_diffrn_reflns_av_unetI/netI 0.0336
_diffrn_reflns_limit_h_max 23
_diffrn_reflns_limit_h_min -23
_diffrn_reflns_limit_k_max 10
_diffrn_reflns_limit_k_min -11
_diffrn_reflns_limit_l_max 23
_diffrn_reflns_limit_l_min -23
_diffrn_reflns_number 26671
_diffrn_reflns_theta_full 25.242
_diffrn_reflns_theta_max 27.485
_diffrn_reflns_theta_min 3.237
_diffrn_source 'fine-focus sealed tube'
_exptl_absorpt_coefficient_mu 1.051
_exptl_absorpt_correction_T_max 0.811
_exptl_absorpt_correction_T_min 0.379
_exptl_absorpt_correction_type multi-scan
_exptl_absorpt_process_details
;
(ABSCOR; Rigaku, 1995)
;
_exptl_crystal_colour red
_exptl_crystal_density_diffrn 1.641
_exptl_crystal_density_method 'not measured'
_exptl_crystal_description block
_exptl_crystal_F_000 1432
_exptl_crystal_size_max 0.700
_exptl_crystal_size_mid 0.500
_exptl_crystal_size_min 0.200
_refine_diff_density_max 1.028
_refine_diff_density_min -0.493
_refine_ls_extinction_method none
_refine_ls_goodness_of_fit_ref 1.047
_refine_ls_hydrogen_treatment constr
_refine_ls_matrix_type full
_refine_ls_number_parameters 370
_refine_ls_number_reflns 6459
_refine_ls_number_restraints 0
_refine_ls_restrained_S_all 1.047
_refine_ls_R_factor_all 0.0510
_refine_ls_R_factor_gt 0.0429
_refine_ls_shift/su_max 0.001
_refine_ls_shift/su_mean 0.000
_refine_ls_structure_factor_coef Fsqd
_refine_ls_weighting_details 'w=1/[\s^2^(Fo^2^)+(0.0596P)^2^+2.7492P] where P=(Fo^2^+2Fc^2^)/3'
_refine_ls_weighting_scheme calc
_refine_ls_wR_factor_gt 0.1119
_refine_ls_wR_factor_ref 0.1169
_reflns_number_gt 5440
_reflns_number_total 6459
_reflns_threshold_expression 'I > 2\s(I)'
_cod_data_source_file pk2650sup1.cif
_cod_data_source_block 1
_cod_original_sg_symbol_H-M 'P 21/c'
_cod_database_code 2243672
_shelx_space_group_comment
;
The symmetry employed for this shelxl refinement is uniquely defined
by the following loop, which should always be used as a source of
symmetry information in preference to the above space-group names.
They are only intended as comments.
;
_shelx_estimated_absorpt_t_min 0.527
_shelx_estimated_absorpt_t_max 0.817
_shelxl_version_number .2013

loop_
_space_group_symop_operation_xyz
'x, y, z'
'-x, y+1/2, -z+1/2'
'-x, -y, -z'
'x, -y-1/2, z-1/2'

loop_
_atom_site_type_symbol
_atom_site_label
_atom_site_fract_x
_atom_site_fract_y
_atom_site_fract_z
_atom_site_U_iso_or_equiv
_atom_site_adp_type
_atom_site_calc_flag
_atom_site_occupancy
_atom_site_disorder_assembly
_atom_site_disorder_group
Ni Ni1 0.74556(2) 0.21692(3) 0.05020(2) 0.02369(10) Uani d 1 . .
Cl Cl1 0.60962(3) 0.03126(7) -0.11398(3) 0.02893(15) Uani d 1 . .
Cl Cl2 0.90376(4) 0.47701(8) 0.15809(4) 0.03678(16) Uani d 1 . .
P P1 0.79934(4) 0.00551(7) 0.08449(4) 0.02582(15) Uani d 1 . .
P P2 0.68019(4) 0.22150(7) 0.13957(3) 0.02357(14) Uani d 1 . .
O O1 0.57753(13) 0.1576(2) -0.15803(13) 0.0477(5) Uani d 1 . .
O O2 0.59943(13) -0.1010(2) -0.15961(11) 0.0409(5) Uani d 1 . .
O O3 0.57362(13) 0.0136(3) -0.04995(12) 0.0495(6) Uani d 1 . .
O O4 0.68979(11) 0.0582(3) -0.08854(13) 0.0475(5) Uani d 1 . .
O O5 0.94703(18) 0.4498(6) 0.1033(2) 0.1249(18) Uani d 1 . .
O O6 0.9264(2) 0.6110(4) 0.1969(2) 0.1026(13) Uani d 1 . .
O O7 0.9117(3) 0.3654(5) 0.2115(3) 0.156(2) Uani d 1 . .
O O8 0.82342(15) 0.4791(4) 0.12503(17) 0.0726(8) Uani d 1 . .
O O9 0.77720(18) 0.6729(4) -0.1337(2) 0.1098(15) Uani d 1 . .
O O10 0.70736(19) 0.6516(3) -0.24168(17) 0.0800(10) Uani d 1 . .
N N1 0.82335(12) 0.2389(2) -0.01392(12) 0.0267(4) Uani d 1 . .
N N2 0.67687(12) 0.3788(2) 0.00323(11) 0.0251(4) Uani d 1 . .
N N3 0.75088(15) 0.7214(3) -0.19493(17) 0.0435(6) Uani d 1 . .
C C1 0.83949(15) 0.3680(3) -0.04390(15) 0.0334(6) Uani d 1 . .
H H1 0.8160 0.4564 -0.0300 0.040 Uiso calc 1 . .
C C2 0.88960(16) 0.3797(4) -0.09511(16) 0.0408(7) Uani d 1 . .
H H2 0.9004 0.4747 -0.1144 0.049 Uiso calc 1 . .
C C3 0.92279(16) 0.2540(4) -0.11705(16) 0.0408(7) Uani d 1 . .
H H3 0.9538 0.2594 -0.1546 0.049 Uiso calc 1 . .
C C4 0.91060(14) 0.1157(4) -0.08344(15) 0.0349(6) Uani d 1 . .
C C5 0.94656(15) -0.0205(4) -0.09839(17) 0.0413(7) Uani d 1 . .
H H5 0.9771 -0.0228 -0.1364 0.050 Uiso calc 1 . .
C C6 0.93793(16) -0.1476(4) -0.05907(18) 0.0429(7) Uani d 1 . .
H H6 0.9621 -0.2375 -0.0702 0.051 Uiso calc 1 . .
C C7 0.89332(15) -0.1466(3) -0.00189(17) 0.0364(6) Uani d 1 . .
H H7 0.8894 -0.2343 0.0270 0.044 Uiso calc 1 . .
C C8 0.85549(14) -0.0183(3) 0.01185(15) 0.0286(5) Uani d 1 . .
C C9 0.86259(13) 0.1132(3) -0.02987(14) 0.0277(5) Uani d 1 . .
C C10 0.86537(16) -0.0119(3) 0.17317(16) 0.0370(6) Uani d 1 . .
H H10A 0.9035 0.0681 0.1772 0.044 Uiso calc 1 . .
H H10B 0.8910 -0.1092 0.1753 0.044 Uiso calc 1 . .
H H10C 0.8373 -0.0040 0.2150 0.044 Uiso calc 1 . .
C C11 0.73838(16) -0.1577(3) 0.07758(19) 0.0391(6) Uani d 1 . .
H H11A 0.7694 -0.2480 0.0768 0.047 Uiso calc 1 . .
H H11B 0.7002 -0.1523 0.0311 0.047 Uiso calc 1 . .
H H11C 0.7126 -0.1611 0.1212 0.047 Uiso calc 1 . .
C C12 0.66794(15) 0.4179(3) -0.06857(14) 0.0298(5) Uani d 1 . .
H H12 0.6936 0.3612 -0.1009 0.036 Uiso calc 1 . .
C C13 0.62244(16) 0.5391(3) -0.09962(16) 0.0354(6) Uani d 1 . .
H H13 0.6166 0.5605 -0.1520 0.042 Uiso calc 1 . .
C C14 0.58701(15) 0.6251(3) -0.05472(16) 0.0349(6) Uani d 1 . .
H H14 0.5590 0.7111 -0.0745 0.042 Uiso calc 1 . .
C C15 0.59216(14) 0.5853(3) 0.02189(15) 0.0287(5) Uani d 1 . .
C C16 0.55524(15) 0.6643(3) 0.07288(17) 0.0343(6) Uani d 1 . .
H H16 0.5277 0.7531 0.0569 0.041 Uiso calc 1 . .
C C17 0.55876(15) 0.6142(3) 0.14475(17) 0.0357(6) Uani d 1 . .
H H17 0.5353 0.6702 0.1791 0.043 Uiso calc 1 . .
C C18 0.59706(15) 0.4793(3) 0.16850(16) 0.0320(6) Uani d 1 . .
H H18 0.5962 0.4416 0.2176 0.038 Uiso calc 1 . .
C C19 0.63542(14) 0.4026(3) 0.12141(14) 0.0262(5) Uani d 1 . .
C C20 0.63564(14) 0.4568(3) 0.04816(14) 0.0250(5) Uani d 1 . .
C C21 0.60140(15) 0.0941(3) 0.13956(17) 0.0348(6) Uani d 1 . .
H H21A 0.5720 0.0851 0.0882 0.042 Uiso calc 1 . .
H H21B 0.5683 0.1325 0.1731 0.042 Uiso calc 1 . .
H H21C 0.6212 -0.0044 0.1573 0.042 Uiso calc 1 . .
C C22 0.73083(16) 0.2268(3) 0.23602(14) 0.0332(6) Uani d 1 . .
H H22A 0.6946 0.2457 0.2698 0.040 Uiso calc 1 . .
H H22B 0.7690 0.3069 0.2416 0.040 Uiso calc 1 . .
H H22C 0.7563 0.1306 0.2489 0.040 Uiso calc 1 . .
C C23 0.77162(18) 0.8734(3) -0.21331(18) 0.0415(7) Uani d 1 . .
H H23A 0.7415 0.9028 -0.2622 0.050 Uiso calc 1 . .
H H23B 0.8261 0.8769 -0.2158 0.050 Uiso calc 1 . .
H H23C 0.7611 0.9425 -0.1742 0.050 Uiso calc 1 . .

loop_
_atom_site_aniso_label
_atom_site_aniso_U_11
_atom_site_aniso_U_22
_atom_site_aniso_U_33
_atom_site_aniso_U_12
_atom_site_aniso_U_13
_atom_site_aniso_U_23
Ni1 0.02478(17) 0.02146(17) 0.02684(18) 0.00232(12) 0.00998(12) 0.00229(11)
Cl1 0.0286(3) 0.0280(3) 0.0311(3) 0.0003(2) 0.0078(2) -0.0003(2)
Cl2 0.0402(4) 0.0324(3) 0.0390(4) -0.0014(3) 0.0107(3) -0.0005(3)
P1 0.0232(3) 0.0227(3) 0.0327(3) 0.0020(2) 0.0082(2) 0.0015(2)
P2 0.0240(3) 0.0233(3) 0.0246(3) 0.0029(2) 0.0078(2) 0.0016(2)
O1 0.0566(13) 0.0350(11) 0.0505(13) 0.0162(10) 0.0072(11) 0.0061(9)
O2 0.0594(13) 0.0287(10) 0.0360(11) -0.0060(9) 0.0123(10) -0.0034(8)
O3 0.0531(13) 0.0633(15) 0.0376(12) -0.0076(11) 0.0227(10) -0.0053(10)
O4 0.0267(10) 0.0517(13) 0.0637(14) -0.0025(9) 0.0070(9) -0.0069(11)
O5 0.0573(18) 0.220(5) 0.107(3) -0.033(2) 0.0413(19) -0.094(3)
O6 0.091(2) 0.082(2) 0.149(3) -0.041(2) 0.059(2) -0.062(2)
O7 0.164(4) 0.120(4) 0.159(4) -0.038(3) -0.041(3) 0.091(3)
O8 0.0430(14) 0.095(2) 0.080(2) 0.0072(14) 0.0111(13) -0.0257(16)
O9 0.070(2) 0.103(3) 0.139(3) -0.0263(18) -0.029(2) 0.086(2)
O10 0.110(2) 0.0643(17) 0.0767(19) -0.0462(18) 0.0471(18) -0.0385(15)
N1 0.0243(10) 0.0289(10) 0.0280(11) -0.0045(9) 0.0071(8) -0.0013(8)
N2 0.0278(10) 0.0213(10) 0.0271(10) -0.0013(8) 0.0074(8) 0.0013(8)
N3 0.0373(13) 0.0317(13) 0.0643(18) 0.0005(11) 0.0165(13) 0.0012(12)
C1 0.0315(13) 0.0354(14) 0.0337(14) -0.0072(11) 0.0073(11) 0.0006(11)
C2 0.0332(14) 0.0522(18) 0.0378(15) -0.0148(13) 0.0088(12) 0.0072(13)
C3 0.0261(13) 0.066(2) 0.0326(14) -0.0110(14) 0.0113(11) -0.0016(14)
C4 0.0211(11) 0.0549(18) 0.0286(13) -0.0042(12) 0.0043(10) -0.0086(12)
C5 0.0213(12) 0.066(2) 0.0377(15) 0.0004(13) 0.0072(11) -0.0178(14)
C6 0.0263(13) 0.0550(19) 0.0467(17) 0.0075(13) 0.0051(12) -0.0227(15)
C7 0.0275(13) 0.0372(15) 0.0432(16) 0.0036(12) 0.0026(11) -0.0096(12)
C8 0.0204(11) 0.0324(13) 0.0328(13) -0.0007(10) 0.0044(10) -0.0071(10)
C9 0.0205(11) 0.0343(13) 0.0282(12) -0.0036(10) 0.0038(9) -0.0080(10)
C10 0.0324(14) 0.0433(16) 0.0354(15) 0.0106(12) 0.0069(11) 0.0035(12)
C11 0.0338(14) 0.0282(13) 0.0570(18) -0.0022(12) 0.0128(13) 0.0031(13)
C12 0.0320(13) 0.0285(12) 0.0295(13) -0.0043(11) 0.0068(10) 0.0019(10)
C13 0.0365(14) 0.0350(14) 0.0332(14) -0.0058(12) 0.0023(11) 0.0129(11)
C14 0.0321(13) 0.0256(13) 0.0450(16) -0.0024(11) 0.0014(12) 0.0106(11)
C15 0.0244(11) 0.0212(11) 0.0394(14) -0.0027(10) 0.0029(10) 0.0006(10)
C16 0.0273(12) 0.0226(12) 0.0517(17) 0.0033(10) 0.0035(12) -0.0029(11)
C17 0.0292(13) 0.0324(14) 0.0457(16) 0.0073(11) 0.0075(11) -0.0120(12)
C18 0.0288(12) 0.0345(14) 0.0330(14) 0.0043(11) 0.0065(10) -0.0053(11)
C19 0.0247(11) 0.0256(12) 0.0279(12) 0.0022(10) 0.0039(9) -0.0016(9)
C20 0.0239(11) 0.0199(11) 0.0309(12) -0.0014(9) 0.0043(9) -0.0015(9)
C21 0.0294(13) 0.0337(14) 0.0436(15) -0.0020(11) 0.0128(11) 0.0019(12)
C22 0.0383(14) 0.0352(14) 0.0256(13) 0.0099(12) 0.0047(11) 0.0011(10)
C23 0.0407(15) 0.0336(15) 0.0501(17) -0.0029(13) 0.0081(13) 0.0051(13)

loop_
_atom_type_symbol
_atom_type_description
_atom_type_scat_dispersion_real
_atom_type_scat_dispersion_imag
_atom_type_scat_source
C C 0.0033 0.0016 'International Tables Vol C Tables 4.2.6.8 and 6.1.1.4'
H H 0.0000 0.0000 'International Tables Vol C Tables 4.2.6.8 and 6.1.1.4'
Cl Cl 0.1484 0.1585 'International Tables Vol C Tables 4.2.6.8 and 6.1.1.4'
O O 0.0106 0.0060 'International Tables Vol C Tables 4.2.6.8 and 6.1.1.4'
N N 0.0061 0.0033 'International Tables Vol C Tables 4.2.6.8 and 6.1.1.4'
Ni Ni 0.3393 1.1124 'International Tables Vol C Tables 4.2.6.8 and 6.1.1.4'
P P 0.1023 0.0942 'International Tables Vol C Tables 4.2.6.8 and 6.1.1.4'

loop_
_geom_angle_atom_site_label_1
_geom_angle_atom_site_label_2
_geom_angle_atom_site_label_3
_geom_angle_site_symmetry_1
_geom_angle_site_symmetry_3
_geom_angle
_geom_angle_publ_flag
N1 Ni1 N2 . . 97.01(9) yes
N1 Ni1 P2 . . 166.27(7) yes
N2 Ni1 P2 . . 85.97(6) yes
N1 Ni1 P1 . . 86.13(7) yes
N2 Ni1 P1 . . 165.68(6) yes
P2 Ni1 P1 . . 94.29(3) yes
O3 Cl1 O2 . . 110.15(13) ?
O3 Cl1 O1 . . 109.95(14) ?
O2 Cl1 O1 . . 109.60(13) ?
O3 Cl1 O4 . . 109.09(14) ?
O2 Cl1 O4 . . 109.61(13) ?
O1 Cl1 O4 . . 108.41(14) ?
O7 Cl2 O5 . . 111.9(4) ?
O7 Cl2 O6 . . 106.6(3) ?
O5 Cl2 O6 . . 111.0(2) ?
O7 Cl2 O8 . . 105.4(3) ?
O5 Cl2 O8 . . 110.3(2) ?
O6 Cl2 O8 . . 111.5(2) ?
C8 P1 C11 . . 105.12(13) ?
C8 P1 C10 . . 105.93(12) ?
C11 P1 C10 . . 106.05(15) ?
C8 P1 Ni1 . . 99.90(9) ?
C11 P1 Ni1 . . 117.20(10) ?
C10 P1 Ni1 . . 120.75(10) ?
C22 P2 C21 . . 105.52(14) ?
C22 P2 C19 . . 106.08(12) ?
C21 P2 C19 . . 104.32(12) ?
C22 P2 Ni1 . . 118.50(10) ?
C21 P2 Ni1 . . 120.92(10) ?
C19 P2 Ni1 . . 99.35(8) ?
C1 N1 C9 . . 117.8(2) ?
C1 N1 Ni1 . . 123.61(18) ?
C9 N1 Ni1 . . 118.53(17) ?
C12 N2 C20 . . 117.4(2) ?
C12 N2 Ni1 . . 124.45(18) ?
C20 N2 Ni1 . . 118.18(16) ?
O9 N3 O10 . . 123.2(3) ?
O9 N3 C23 . . 118.2(3) ?
O10 N3 C23 . . 118.6(3) ?
N1 C1 C2 . . 123.0(3) ?
N1 C1 H1 . . 118.5 ?
C2 C1 H1 . . 118.5 ?
C3 C2 C1 . . 119.5(3) ?
C3 C2 H2 . . 120.3 ?
C1 C2 H2 . . 120.3 ?
C2 C3 C4 . . 119.3(2) ?
C2 C3 H3 . . 120.3 ?
C4 C3 H3 . . 120.3 ?
C9 C4 C3 . . 118.1(3) ?
C9 C4 C5 . . 117.9(3) ?
C3 C4 C5 . . 123.9(3) ?
C6 C5 C4 . . 121.1(3) ?
C6 C5 H5 . . 119.4 ?
C4 C5 H5 . . 119.4 ?
C5 C6 C7 . . 120.4(3) ?
C5 C6 H6 . . 119.8 ?
C7 C6 H6 . . 119.8 ?
C8 C7 C6 . . 119.7(3) ?
C8 C7 H7 . . 120.1 ?
C6 C7 H7 . . 120.1 ?
C7 C8 C9 . . 120.2(2) ?
C7 C8 P1 . . 125.8(2) ?
C9 C8 P1 . . 113.84(18) ?
N1 C9 C4 . . 121.7(2) ?
N1 C9 C8 . . 117.9(2) ?
C4 C9 C8 . . 120.3(2) ?
P1 C10 H10A . . 109.5 ?
P1 C10 H10B . . 109.5 ?
H10A C10 H10B . . 109.5 ?
P1 C10 H10C . . 109.5 ?
H10A C10 H10C . . 109.5 ?
H10B C10 H10C . . 109.5 ?
P1 C11 H11A . . 109.5 ?
P1 C11 H11B . . 109.5 ?
H11A C11 H11B . . 109.5 ?
P1 C11 H11C . . 109.5 ?
H11A C11 H11C . . 109.5 ?
H11B C11 H11C . . 109.5 ?
N2 C12 C13 . . 123.4(2) ?
N2 C12 H12 . . 118.3 ?
C13 C12 H12 . . 118.3 ?
C14 C13 C12 . . 119.8(3) ?
C14 C13 H13 . . 120.1 ?
C12 C13 H13 . . 120.1 ?
C13 C14 C15 . . 119.2(2) ?
C13 C14 H14 . . 120.4 ?
C15 C14 H14 . . 120.4 ?
C14 C15 C16 . . 123.7(2) ?
C14 C15 C20 . . 117.7(2) ?
C16 C15 C20 . . 118.6(2) ?
C17 C16 C15 . . 120.6(2) ?
C17 C16 H16 . . 119.7 ?
C15 C16 H16 . . 119.7 ?
C16 C17 C18 . . 120.3(2) ?
C16 C17 H17 . . 119.8 ?
C18 C17 H17 . . 119.8 ?
C19 C18 C17 . . 120.6(3) ?
C19 C18 H18 . . 119.7 ?
C17 C18 H18 . . 119.7 ?
C18 C19 C20 . . 119.8(2) ?
C18 C19 P2 . . 126.2(2) ?
C20 C19 P2 . . 113.68(18) ?
N2 C20 C19 . . 118.0(2) ?
N2 C20 C15 . . 122.1(2) ?
C19 C20 C15 . . 119.8(2) ?
P2 C21 H21A . . 109.5 ?
P2 C21 H21B . . 109.5 ?
H21A C21 H21B . . 109.5 ?
P2 C21 H21C . . 109.5 ?
H21A C21 H21C . . 109.5 ?
H21B C21 H21C . . 109.5 ?
P2 C22 H22A . . 109.5 ?
P2 C22 H22B . . 109.5 ?
H22A C22 H22B . . 109.5 ?
P2 C22 H22C . . 109.5 ?
H22A C22 H22C . . 109.5 ?
H22B C22 H22C . . 109.5 ?
N3 C23 H23A . . 109.5 ?
N3 C23 H23B . . 109.5 ?
H23A C23 H23B . . 109.5 ?
N3 C23 H23C . . 109.5 ?
H23A C23 H23C . . 109.5 ?
H23B C23 H23C . . 109.5 ?

loop_
_geom_bond_atom_site_label_1
_geom_bond_atom_site_label_2
_geom_bond_site_symmetry_2
_geom_bond_distance
_geom_bond_publ_flag
Ni1 N1 . 1.970(2) yes
Ni1 N2 . 1.982(2) yes
Ni1 P2 . 2.1534(7) yes
Ni1 P1 . 2.1576(7) yes
Cl1 O3 . 1.428(2) ?
Cl1 O2 . 1.433(2) ?
Cl1 O1 . 1.438(2) ?
Cl1 O4 . 1.438(2) ?
Cl2 O7 . 1.376(4) ?
Cl2 O5 . 1.381(3) ?
Cl2 O6 . 1.408(3) ?
Cl2 O8 . 1.446(3) ?
P1 C8 . 1.800(3) ?
P1 C11 . 1.809(3) ?
P1 C10 . 1.810(3) ?
P2 C22 . 1.807(3) ?
P2 C21 . 1.807(3) ?
P2 C19 . 1.808(3) ?
O9 N3 . 1.199(4) ?
O10 N3 . 1.209(4) ?
N1 C1 . 1.327(3) ?
N1 C9 . 1.381(3) ?
N2 C12 . 1.322(3) ?
N2 C20 . 1.378(3) ?
N3 C23 . 1.462(4) ?
C1 C2 . 1.400(4) ?
C1 H1 . 0.9500 ?
C2 C3 . 1.362(5) ?
C2 H2 . 0.9500 ?
C3 C4 . 1.411(4) ?
C3 H3 . 0.9500 ?
C4 C9 . 1.402(3) ?
C4 C5 . 1.424(4) ?
C5 C6 . 1.363(5) ?
C5 H5 . 0.9500 ?
C6 C7 . 1.412(4) ?
C6 H6 . 0.9500 ?
C7 C8 . 1.376(4) ?
C7 H7 . 0.9500 ?
C8 C9 . 1.413(4) ?
C10 H10A . 0.9800 ?
C10 H10B . 0.9800 ?
C10 H10C . 0.9800 ?
C11 H11A . 0.9800 ?
C11 H11B . 0.9800 ?
C11 H11C . 0.9800 ?
C12 C13 . 1.406(4) ?
C12 H12 . 0.9500 ?
C13 C14 . 1.353(4) ?
C13 H13 . 0.9500 ?
C14 C15 . 1.413(4) ?
C14 H14 . 0.9500 ?
C15 C16 . 1.413(4) ?
C15 C20 . 1.417(3) ?
C16 C17 . 1.361(4) ?
C16 H16 . 0.9500 ?
C17 C18 . 1.413(4) ?
C17 H17 . 0.9500 ?
C18 C19 . 1.367(3) ?
C18 H18 . 0.9500 ?
C19 C20 . 1.407(3) ?
C21 H21A . 0.9800 ?
C21 H21B . 0.9800 ?
C21 H21C . 0.9800 ?
C22 H22A . 0.9800 ?
C22 H22B . 0.9800 ?
C22 H22C . 0.9800 ?
C23 H23A . 0.9800 ?
C23 H23B . 0.9800 ?
C23 H23C . 0.9800 ?

loop_
_geom_torsion_atom_site_label_1
_geom_torsion_atom_site_label_2
_geom_torsion_atom_site_label_3
_geom_torsion_atom_site_label_4
_geom_torsion_site_symmetry_1
_geom_torsion_site_symmetry_2
_geom_torsion_site_symmetry_3
_geom_torsion_site_symmetry_4
_geom_torsion
_geom_torsion_publ_flag
C9 N1 C1 C2 . . . . 5.1(4) ?
Ni1 N1 C1 C2 . . . . -173.7(2) ?
N1 C1 C2 C3 . . . . 1.3(4) ?
C1 C2 C3 C4 . . . . -4.8(4) ?
C2 C3 C4 C9 . . . . 1.8(4) ?
C2 C3 C4 C5 . . . . -175.6(3) ?
C9 C4 C5 C6 . . . . -3.4(4) ?
C3 C4 C5 C6 . . . . 173.9(3) ?
C4 C5 C6 C7 . . . . -0.5(4) ?
C5 C6 C7 C8 . . . . 3.0(4) ?
C6 C7 C8 C9 . . . . -1.5(4) ?
C6 C7 C8 P1 . . . . -177.4(2) ?
C11 P1 C8 C7 . . . . -47.4(3) ?
C10 P1 C8 C7 . . . . 64.6(3) ?
Ni1 P1 C8 C7 . . . . -169.2(2) ?
C11 P1 C8 C9 . . . . 136.4(2) ?
C10 P1 C8 C9 . . . . -111.6(2) ?
Ni1 P1 C8 C9 . . . . 14.54(19) yes
C1 N1 C9 C4 . . . . -8.2(4) ?
Ni1 N1 C9 C4 . . . . 170.70(18) ?
C1 N1 C9 C8 . . . . 169.3(2) ?
Ni1 N1 C9 C8 . . . . -11.8(3) yes
C3 C4 C9 N1 . . . . 4.8(4) ?
C5 C4 C9 N1 . . . . -177.7(2) ?
C3 C4 C9 C8 . . . . -172.6(2) ?
C5 C4 C9 C8 . . . . 4.9(4) ?
C7 C8 C9 N1 . . . . 179.9(2) ?
P1 C8 C9 N1 . . . . -3.6(3) ?
C7 C8 C9 C4 . . . . -2.6(4) ?
P1 C8 C9 C4 . . . . 173.89(19) ?
C20 N2 C12 C13 . . . . 3.7(4) ?
Ni1 N2 C12 C13 . . . . -175.97(19) ?
N2 C12 C13 C14 . . . . 2.1(4) ?
C12 C13 C14 C15 . . . . -4.3(4) ?
C13 C14 C15 C16 . . . . -177.8(3) ?
C13 C14 C15 C20 . . . . 0.9(4) ?
C14 C15 C16 C17 . . . . 175.8(3) ?
C20 C15 C16 C17 . . . . -2.8(4) ?
C15 C16 C17 C18 . . . . -2.4(4) ?
C16 C17 C18 C19 . . . . 4.4(4) ?
C17 C18 C19 C20 . . . . -1.2(4) ?
C17 C18 C19 P2 . . . . -174.3(2) ?
C22 P2 C19 C18 . . . . -44.2(3) ?
C21 P2 C19 C18 . . . . 67.0(3) ?
Ni1 P2 C19 C18 . . . . -167.6(2) ?
C22 P2 C19 C20 . . . . 142.27(19) ?
C21 P2 C19 C20 . . . . -106.6(2) ?
Ni1 P2 C19 C20 . . . . 18.86(19) yes
C12 N2 C20 C19 . . . . 170.6(2) ?
Ni1 N2 C20 C19 . . . . -9.7(3) yes
C12 N2 C20 C15 . . . . -7.3(3) ?
Ni1 N2 C20 C15 . . . . 172.42(18) ?
C18 C19 C20 N2 . . . . 178.1(2) ?
P2 C19 C20 N2 . . . . -8.0(3) ?
C18 C19 C20 C15 . . . . -4.0(4) ?
P2 C19 C20 C15 . . . . 169.96(18) ?
C14 C15 C20 N2 . . . . 5.1(4) ?
C16 C15 C20 N2 . . . . -176.2(2) ?
C14 C15 C20 C19 . . . . -172.7(2) ?
C16 C15 C20 C19 . . . . 6.0(4) ?

_cod_database_fobs_code 2243672
